data_4512185
loop_
_publ_author_name
'Madura, Izabela D.'
'Czerwi\'nska, Karolina'
'So\/lda\'nska, Dominika'

_publ_section_title
;
 Hydrogen-Bonded Dimeric Synthon of Fluoro-Substituted Phenylboronic Acids
 versus Supramolecular Organization in Crystals
;
_journal_issue 11
_journal_name_full 'Crystal Growth &amp; Design'
_journal_page_first 5912
_journal_paper_doi 10.1021/cg501132d
_journal_volume 14
_journal_year 2014
_chemical_formula_moiety 'C6 H5 B F2 O2'
_chemical_formula_sum 'C6 H5 B F2 O2'
_chemical_formula_weight 157.91
_chemical_name_systematic '2,5-difluorophenylboronic acid'
_space_group_crystal_system monoclinic
_space_group_IT_number 14
_space_group_name_Hall '-P 2ybc'
_space_group_name_H-M_alt 'P 1 21/c 1'
_symmetry_space_group_name_Hall '-P 2ybc'
_symmetry_space_group_name_H-M 'P 1 21/c 1'
_atom_sites_solution_hydrogens mixed
_atom_sites_solution_primary direct
_audit_creation_method
;
Olex2 1.2-beta
(compiled 2014.03.12 svn.r2899 for OlexSys, GUI svn.r4796)
;
_cell_angle_alpha 90
_cell_angle_beta 90.0696(14)
_cell_angle_gamma 90
_cell_formula_units_Z 4
_cell_length_a 4.15299(7)
_cell_length_b 5.11382(9)
_cell_length_c 30.7324(5)
_cell_measurement_reflns_used 7083
_cell_measurement_temperature 100(2)
_cell_measurement_theta_max 66.9520
_cell_measurement_theta_min 5.7530
_cell_volume 652.683(19)
_computing_cell_refinement
;
CrysAlisPro, Agilent Technologies,
Version 1.171.37.31 (release 14-01-2014 CrysAlis171 .NET)
(compiled Jan 14 2014,18:38:05)
;
_computing_data_collection
;
CrysAlisPro, Agilent Technologies,
Version 1.171.37.31 (release 14-01-2014 CrysAlis171 .NET)
(compiled Jan 14 2014,18:38:05)
;
_computing_data_reduction
;
CrysAlisPro, Agilent Technologies,
Version 1.171.37.31 (release 14-01-2014 CrysAlis171 .NET)
(compiled Jan 14 2014,18:38:05)
;
_computing_molecular_graphics 'Olex2 (Dolomanov et al., 2009)'
_computing_publication_material 'Olex2 (Dolomanov et al., 2009)'
_computing_structure_refinement 'ShelXL (Sheldrick, 2008)'
_computing_structure_solution 'ShelXS (Sheldrick, 2008)'
_diffrn_ambient_temperature 100.0
_diffrn_detector 'CCD plate'
_diffrn_detector_area_resol_mean 10.3347
_diffrn_detector_type Atlas
_diffrn_measured_fraction_theta_full 0.983
_diffrn_measured_fraction_theta_max 0.997
_diffrn_measurement_device 'four-circle diffractometer'
_diffrn_measurement_device_type 'Xcalibur, Atlas, Gemini ultra'
_diffrn_measurement_method '\w scans'
_diffrn_orient_matrix_UB_11 -0.0274561000
_diffrn_orient_matrix_UB_12 -0.0402432000
_diffrn_orient_matrix_UB_13 0.0495443000
_diffrn_orient_matrix_UB_21 -0.3576042000
_diffrn_orient_matrix_UB_22 -0.0732013000
_diffrn_orient_matrix_UB_23 -0.0053257000
_diffrn_orient_matrix_UB_31 0.0943365000
_diffrn_orient_matrix_UB_32 -0.2894786000
_diffrn_orient_matrix_UB_33 -0.0055298000
_diffrn_radiation_monochromator mirror
_diffrn_radiation_probe x-ray
_diffrn_radiation_type CuK\a
_diffrn_radiation_wavelength 1.54184
_diffrn_reflns_av_R_equivalents 0.0251
_diffrn_reflns_av_unetI/netI 0.0101
_diffrn_reflns_Laue_measured_fraction_full 0.983
_diffrn_reflns_Laue_measured_fraction_max 0.997
_diffrn_reflns_limit_h_max 4
_diffrn_reflns_limit_h_min -4
_diffrn_reflns_limit_k_max 5
_diffrn_reflns_limit_k_min -6
_diffrn_reflns_limit_l_max 36
_diffrn_reflns_limit_l_min -36
_diffrn_reflns_number 9624
_diffrn_reflns_point_group_measured_fraction_full 0.983
_diffrn_reflns_point_group_measured_fraction_max 0.997
_diffrn_reflns_theta_full 67.684
_diffrn_reflns_theta_max 67.125
_diffrn_reflns_theta_min 5.759
_diffrn_source 'sealed X-ray tube'
_diffrn_source_type 'Enhance Ultra (Cu) X-ray Source'
_exptl_absorpt_coefficient_mu 1.341
_exptl_absorpt_correction_T_max 1.00000
_exptl_absorpt_correction_T_min 0.53618
_exptl_absorpt_correction_type multi-scan
_exptl_absorpt_process_details
;
CrysAlisPro, Agilent Technologies,
Version 1.171.37.31 (release 14-01-2014 CrysAlis171 .NET)
(compiled Jan 14 2014,18:38:05)
Empirical absorption correction using spherical harmonics,
 implemented in SCALE3 ABSPACK scaling algorithm.
;
_exptl_crystal_colour colourless
_exptl_crystal_colour_primary colourless
_exptl_crystal_density_diffrn 1.607
_exptl_crystal_description plate
_exptl_crystal_F_000 320
_exptl_crystal_size_max 0.07
_exptl_crystal_size_mid 0.06
_exptl_crystal_size_min 0.05
_refine_diff_density_max 0.354
_refine_diff_density_min -0.217
_refine_diff_density_rms 0.043
_refine_ls_extinction_coef 0.0093(14)
_refine_ls_extinction_expression Fc^*^=kFc[1+0.001xFc^2^\l^3^/sin(2\q)]^-1/4^
_refine_ls_extinction_method SHELXL
_refine_ls_goodness_of_fit_ref 1.108
_refine_ls_hydrogen_treatment mixed
_refine_ls_matrix_type full
_refine_ls_number_parameters 107
_refine_ls_number_reflns 1143
_refine_ls_number_restraints 0
_refine_ls_restrained_S_all 1.108
_refine_ls_R_factor_all 0.0311
_refine_ls_R_factor_gt 0.0309
_refine_ls_shift/su_max 0.000
_refine_ls_shift/su_mean 0.000
_refine_ls_structure_factor_coef Fsqd
_refine_ls_weighting_details
;
 w=1/[\s^2^(Fo^2^)+(0.0430P)^2^+0.3680P]
 where P=(Fo^2^+2Fc^2^)/3
;
_refine_ls_weighting_scheme calc
_refine_ls_wR_factor_gt 0.0844
_refine_ls_wR_factor_ref 0.0846
_reflns_Friedel_coverage 0.000
_reflns_number_gt 1134
_reflns_number_total 1143
_reflns_threshold_expression 'I > 2\s(I)'
_cod_data_source_file cg501132d_si_001.cif
_cod_data_source_block 25Fpba_2
_cod_depositor_comments 'Adding full bibliography for 4512180--4512187.cif.'
_cod_original_cell_volume 652.682(19)
_cod_database_code 4512185

loop_
_space_group_symop_operation_xyz
'x, y, z'
'-x, y+1/2, -z+1/2'
'-x, -y, -z'
'x, -y-1/2, z-1/2'

loop_
_atom_site_label
_atom_site_type_symbol
_atom_site_fract_x
_atom_site_fract_y
_atom_site_fract_z
_atom_site_U_iso_or_equiv
_atom_site_adp_type
_atom_site_occupancy
_atom_site_site_symmetry_order
_atom_site_calc_flag
_atom_site_refinement_flags_posn
F1 F 0.4056(2) 0.60121(16) 0.10186(2) 0.0214(3) Uani 1 1 d .
F2 F 0.9207(2) 1.30339(17) 0.21424(2) 0.0227(3) Uani 1 1 d .
O1 O 0.8397(3) 0.7836(2) 0.03566(3) 0.0220(3) Uani 1 1 d .
H1 H 0.814(5) 0.643(5) 0.0466(7) 0.033 Uiso 1 1 d R
O2 O 0.9046(3) 1.2327(2) 0.04698(3) 0.0227(3) Uani 1 1 d .
H2 H 0.975(5) 1.231(4) 0.0223(7) 0.034 Uiso 1 1 d R
C1 C 0.7307(3) 0.9743(3) 0.11238(4) 0.0153(3) Uani 1 1 d .
C2 C 0.5376(3) 0.7795(3) 0.12966(4) 0.0159(3) Uani 1 1 d .
C3 C 0.4645(3) 0.7553(3) 0.17324(5) 0.0179(3) Uani 1 1 d .
H3 H 0.3276 0.6192 0.1832 0.022 Uiso 1 1 calc R
C4 C 0.5955(3) 0.9344(3) 0.20212(4) 0.0177(3) Uani 1 1 d .
H4 H 0.5531 0.9229 0.2324 0.021 Uiso 1 1 calc R
C5 C 0.7889(3) 1.1293(3) 0.18567(4) 0.0165(3) Uani 1 1 d .
C6 C 0.8567(3) 1.1552(3) 0.14205(4) 0.0165(3) Uani 1 1 d .
H6 H 0.9883 1.2949 0.1321 0.020 Uiso 1 1 calc R
B1 B 0.8246(4) 0.9945(3) 0.06265(5) 0.0175(4) Uani 1 1 d .

loop_
_atom_site_aniso_label
_atom_site_aniso_U_11
_atom_site_aniso_U_22
_atom_site_aniso_U_33
_atom_site_aniso_U_23
_atom_site_aniso_U_13
_atom_site_aniso_U_12
F1 0.0270(5) 0.0192(5) 0.0182(4) -0.0024(3) 0.0014(3) -0.0082(3)
F2 0.0290(5) 0.0235(5) 0.0155(4) -0.0054(3) 0.0019(3) -0.0055(4)
O1 0.0396(6) 0.0117(6) 0.0146(5) 0.0008(4) 0.0074(4) -0.0035(4)
O2 0.0405(7) 0.0142(5) 0.0134(5) -0.0003(4) 0.0095(4) -0.0025(4)
C1 0.0162(7) 0.0141(7) 0.0157(7) 0.0008(5) 0.0023(5) 0.0028(5)
C2 0.0174(7) 0.0133(7) 0.0169(7) -0.0014(5) -0.0006(5) 0.0011(5)
C3 0.0183(7) 0.0159(7) 0.0197(7) 0.0035(5) 0.0041(5) -0.0010(5)
C4 0.0200(7) 0.0196(7) 0.0135(6) 0.0026(5) 0.0035(5) 0.0038(6)
C5 0.0182(7) 0.0151(7) 0.0162(7) -0.0027(5) -0.0002(5) 0.0021(5)
C6 0.0182(7) 0.0137(7) 0.0177(7) 0.0014(5) 0.0036(5) 0.0007(5)
B1 0.0202(8) 0.0163(8) 0.0159(8) 0.0004(6) 0.0020(6) 0.0004(6)

loop_
_atom_type_symbol
_atom_type_description
_atom_type_scat_dispersion_real
_atom_type_scat_dispersion_imag
_atom_type_scat_source
C C 0.0181 0.0091 'International Tables Vol C Tables 4.2.6.8 and 6.1.1.4'
H H 0.0000 0.0000 'International Tables Vol C Tables 4.2.6.8 and 6.1.1.4'
B B 0.0090 0.0039 'International Tables Vol C Tables 4.2.6.8 and 6.1.1.4'
F F 0.0727 0.0534 'International Tables Vol C Tables 4.2.6.8 and 6.1.1.4'
O O 0.0492 0.0322 'International Tables Vol C Tables 4.2.6.8 and 6.1.1.4'

loop_
_geom_angle_atom_site_label_1
_geom_angle_atom_site_label_2
_geom_angle_atom_site_label_3
_geom_angle
B1 O1 H1 116.8(15)
B1 O2 H2 114.2(15)
C2 C1 C6 116.20(12)
C2 C1 B1 124.14(12)
C6 C1 B1 119.60(12)
F1 C2 C1 118.22(12)
F1 C2 C3 117.36(12)
C3 C2 C1 124.41(13)
C2 C3 H3 120.8
C2 C3 C4 118.42(13)
C4 C3 H3 120.8
C3 C4 H4 120.9
C5 C4 C3 118.15(12)
C5 C4 H4 120.9
F2 C5 C4 118.02(12)
F2 C5 C6 118.79(12)
C6 C5 C4 123.19(13)
C1 C6 H6 120.2
C5 C6 C1 119.61(13)
C5 C6 H6 120.2
O1 B1 C1 123.26(13)
O2 B1 O1 119.02(12)
O2 B1 C1 117.68(12)

loop_
_geom_bond_atom_site_label_1
_geom_bond_atom_site_label_2
_geom_bond_distance
F1 C2 1.3641(16)
F2 C5 1.3646(16)
O1 H1 0.80(2)
O1 B1 1.3624(19)
O2 H2 0.81(2)
O2 B1 1.3515(19)
C1 C2 1.385(2)
C1 C6 1.3997(19)
C1 B1 1.5810(19)
C2 C3 1.379(2)
C3 H3 0.9500
C3 C4 1.386(2)
C4 H4 0.9500
C4 C5 1.377(2)
C5 C6 1.3766(19)
C6 H6 0.9500

loop_
_geom_torsion_atom_site_label_1
_geom_torsion_atom_site_label_2
_geom_torsion_atom_site_label_3
_geom_torsion_atom_site_label_4
_geom_torsion
F1 C2 C3 C4 -179.95(12)
F2 C5 C6 C1 178.31(11)
C1 C2 C3 C4 -1.1(2)
C2 C1 C6 C5 0.95(19)
C2 C1 B1 O1 -27.0(2)
C2 C1 B1 O2 155.49(14)
C2 C3 C4 C5 0.8(2)
C3 C4 C5 F2 -179.22(12)
C3 C4 C5 C6 0.3(2)
C4 C5 C6 C1 -1.2(2)
C6 C1 C2 F1 179.04(11)
C6 C1 C2 C3 0.2(2)
C6 C1 B1 O1 150.29(14)
C6 C1 B1 O2 -27.25(19)
B1 C1 C2 F1 -3.61(19)
B1 C1 C2 C3 177.50(13)
B1 C1 C6 C5 -176.52(12)
